data_7230107
loop_
_publ_author_name
'Qi, L.'
'Gundersen, L.-L.'
'G\"orbitz, C. H.'

_publ_section_title
;
 2-D and 3-D porous structures from
 tetrakis(4-thyminylmethylphenyl)methane
;
_journal_issue 9
_journal_name_full CrystEngComm
_journal_page_first 1179
_journal_paper_doi 10.1039/C8CE00078F
_journal_volume 20
_journal_year 2018
_chemical_compound_source 'Vapour diffison of 2-methanol into heaxafluoro-2-propanol solution'
_chemical_formula_moiety 'C49 H44 N8 O8, 0.5 (C H4 O)'
_chemical_formula_sum 'C49.5 H46 N8 O8.5'
_chemical_formula_weight 888.94
_chemical_name_common tetrakis(4-thyminylmethylphenyl)methane
_chemical_name_systematic
'1,1',1'',1'''-[4,4',4'',4'''-Methanetetrayltetrakis(benzene-4,1-diyl)tetrakis(methylene)]tetrakis[5-methylpyrimidine-2,4(1H,3H)-dione]hemimethanol solvate'
_chemical_properties_physical 'Decays dur to solvent loss'
_space_group_crystal_system triclinic
_space_group_IT_number 2
_space_group_name_Hall '-P 1'
_space_group_name_H-M_alt 'P -1'
_symmetry_space_group_name_Hall '-P 1'
_symmetry_space_group_name_H-M 'P -1'
_atom_sites_solution_hydrogens mixed
_audit_creation_method SHELXL-2014/7
_audit_update_record
;
2017-12-18 deposited with the CCDC.
2018-02-05 downloaded from the CCDC.
;
_cell_angle_alpha 65.194(3)
_cell_angle_beta 85.341(3)
_cell_angle_gamma 73.765(3)
_cell_formula_units_Z 4
_cell_length_a 14.4613(17)
_cell_length_b 20.326(2)
_cell_length_c 23.303(3)
_cell_measurement_reflns_used 9175
_cell_measurement_temperature 100(2)
_cell_measurement_theta_max 25.16
_cell_measurement_theta_min 2.37
_cell_volume 5964.6(12)
_computing_structure_refinement 'SHELXL-2014/7 (Sheldrick, 2014)'
_diffrn_ambient_temperature 100(2)
_diffrn_detector_area_resol_mean 8.3
_diffrn_measured_fraction_theta_full 0.998
_diffrn_measured_fraction_theta_max 0.998
_diffrn_measurement_device_type 'Photon 100 CMOS detector, Bruker D8 Venture'
_diffrn_measurement_method 'Sets of exposures each taken over 0.5\% \w rotation'
_diffrn_radiation_type MoK\a
_diffrn_radiation_wavelength 0.71073
_diffrn_reflns_av_R_equivalents 0.0834
_diffrn_reflns_av_unetI/netI 0.0699
_diffrn_reflns_Laue_measured_fraction_full 0.998
_diffrn_reflns_Laue_measured_fraction_max 0.998
_diffrn_reflns_limit_h_max 15
_diffrn_reflns_limit_h_min -15
_diffrn_reflns_limit_k_max 22
_diffrn_reflns_limit_k_min -22
_diffrn_reflns_limit_l_max 25
_diffrn_reflns_limit_l_min -25
_diffrn_reflns_number 88019
_diffrn_reflns_point_group_measured_fraction_full 0.998
_diffrn_reflns_point_group_measured_fraction_max 0.998
_diffrn_reflns_theta_full 22.722
_diffrn_reflns_theta_max 22.722
_diffrn_reflns_theta_min 2.087
_diffrn_source 'fine-focus sealed tube'
_exptl_absorpt_coefficient_mu 0.069
_exptl_absorpt_correction_T_max 1.000
_exptl_absorpt_correction_T_min 0.698
_exptl_absorpt_correction_type multi-scan
_exptl_absorpt_process_details 'SADABS (Bruker, 2014)'
_exptl_crystal_colour colourless
_exptl_crystal_density_diffrn 0.990
_exptl_crystal_description block
_exptl_crystal_F_000 1868
_exptl_crystal_recrystallization_method 'Vapour diffison of methanol into heaxafluoro-2-propanol solution'
_exptl_crystal_size_max 0.56
_exptl_crystal_size_mid 0.53
_exptl_crystal_size_min 0.40
_refine_diff_density_max 0.597
_refine_diff_density_min -0.282
_refine_diff_density_rms 0.052
_refine_ls_extinction_method none
_refine_ls_goodness_of_fit_ref 1.019
_refine_ls_hydrogen_treatment mixed
_refine_ls_matrix_type full
_refine_ls_number_parameters 1201
_refine_ls_number_reflns 16010
_refine_ls_number_restraints 1
_refine_ls_restrained_S_all 1.019
_refine_ls_R_factor_all 0.1112
_refine_ls_R_factor_gt 0.0727
_refine_ls_shift/su_max 0.000
_refine_ls_shift/su_mean 0.000
_refine_ls_structure_factor_coef Fsqd
_refine_ls_weighting_details 'w=1/[\s^2^(Fo^2^)+(0.0906P)^2^+6.9309P] where P=(Fo^2^+2Fc^2^)/3'
_refine_ls_weighting_scheme calc
_refine_ls_wR_factor_gt 0.1813
_refine_ls_wR_factor_ref 0.2044
_reflns_Friedel_coverage 0.000
_reflns_number_gt 10446
_reflns_number_total 16010
_reflns_threshold_expression 'I > 2\s(I)'
_cod_data_source_file c8ce00078f2.cif
_cod_data_source_block (II)
_cod_depositor_comments 'Adding full bibliography for 7230106--7230107.cif.'
_cod_original_cell_volume 5964.7(12)
_cod_database_code 7230107
_shelx_shelxl_version_number 2014/7
_shelx_space_group_comment
;
The symmetry employed for this shelxl refinement is uniquely defined
by the following loop, which should always be used as a source of
symmetry information in preference to the above space-group names.
They are only intended as comments.
;

loop_
_space_group_symop_operation_xyz
'x, y, z'
'-x, -y, -z'

loop_
_atom_site_label
_atom_site_type_symbol
_atom_site_fract_x
_atom_site_fract_y
_atom_site_fract_z
_atom_site_U_iso_or_equiv
_atom_site_adp_type
_atom_site_occupancy
_atom_site_site_symmetry_order
_atom_site_calc_flag
_atom_site_refinement_flags_posn
_atom_site_refinement_flags_adp
O1A O 0.1063(6) 0.5569(4) 0.5533(2) 0.180(3) Uani 1 1 d . .
O2A O 0.1597(3) 0.3267(3) 0.5587(2) 0.1036(14) Uani 1 1 d . .
O3A O -0.1213(2) 0.20931(17) 1.13284(14) 0.0582(8) Uani 1 1 d . .
O4A O -0.1603(2) 0.30393(17) 1.28093(14) 0.0624(9) Uani 1 1 d . .
O5A O 0.45885(18) 0.46905(14) 0.95050(11) 0.0391(7) Uani 1 1 d . .
O6A O 0.46170(19) 0.37064(15) 1.16459(13) 0.0454(7) Uani 1 1 d . .
O7A O -0.3028(2) 0.81547(16) 0.93825(15) 0.0526(8) Uani 1 1 d . .
O8A O -0.1516(4) 0.8070(4) 1.1038(3) 0.206(4) Uani 1 1 d . .
N1A N -0.0138(4) 0.4991(2) 0.5855(2) 0.0778(14) Uani 1 1 d . .
N2A N 0.1291(4) 0.4418(3) 0.5553(2) 0.0988(18) Uani 1 1 d . .
H2A H 0.1863 0.4433 0.5396 0.119 Uiso 1 1 calc R U
N3A N -0.2374(2) 0.32021(19) 1.11167(15) 0.0441(9) Uani 1 1 d . .
N4A N -0.1473(2) 0.25791(19) 1.20666(15) 0.0444(9) Uani 1 1 d . .
H4A H -0.1040 0.2182 1.2324 0.053 Uiso 1 1 calc R U
N5A N 0.3973(2) 0.36837(16) 1.00142(13) 0.0310(7) Uani 1 1 d . .
N6A N 0.46270(19) 0.41505(16) 1.05813(13) 0.0307(7) Uani 1 1 d . .
H6A H 0.4946 0.4460 1.0584 0.037 Uiso 1 1 calc R U
N7A N -0.1464(2) 0.82032(16) 0.92809(14) 0.0364(8) Uani 1 1 d . .
N8A N -0.2242(3) 0.8140(2) 1.01957(17) 0.0577(11) Uani 1 1 d . .
H8A H -0.2774 0.8142 1.0408 0.069 Uiso 1 1 calc R U
C1A C -0.0380(2) 0.52081(18) 0.85964(15) 0.0275(8) Uani 1 1 d . .
C2A C -0.0508(3) 0.5279(2) 0.79126(18) 0.0401(10) Uani 1 1 d . .
C3A C 0.0179(4) 0.5538(2) 0.74700(18) 0.0519(12) Uani 1 1 d . .
H3A H 0.0714 0.5634 0.7601 0.062 Uiso 1 1 calc R U
C4A C 0.0076(4) 0.5651(2) 0.6849(2) 0.0667(15) Uani 1 1 d . .
H41A H 0.0536 0.5833 0.6554 0.080 Uiso 1 1 calc R U
C5A C -0.0686(5) 0.5502(3) 0.6654(2) 0.0755(18) Uani 1 1 d . .
C6A C -0.1352(4) 0.5240(3) 0.7084(3) 0.0749(17) Uani 1 1 d . .
H61A H -0.1881 0.5139 0.6951 0.090 Uiso 1 1 calc R U
C7A C -0.1257(3) 0.5122(2) 0.7713(2) 0.0509(12) Uani 1 1 d . .
H71A H -0.1713 0.4931 0.8007 0.061 Uiso 1 1 calc R U
C8A C -0.0792(6) 0.5631(3) 0.5965(2) 0.117(3) Uani 1 1 d . .
H81A H -0.1467 0.5680 0.5866 0.140 Uiso 1 1 calc R U
H82A H -0.0632 0.6104 0.5683 0.140 Uiso 1 1 calc R U
C9A C 0.0777(7) 0.5036(4) 0.5637(3) 0.105(3) Uani 1 1 d . .
C10A C 0.1043(4) 0.3784(3) 0.5677(2) 0.0697(15) Uani 1 1 d . .
C11A C 0.0087(4) 0.3779(3) 0.5892(3) 0.0750(16) Uani 1 1 d . .
C12A C -0.0460(4) 0.4385(3) 0.5977(3) 0.0809(17) Uani 1 1 d . .
H12A H -0.1091 0.4385 0.6127 0.097 Uiso 1 1 calc R U
C13A C -0.0272(6) 0.3102(4) 0.6020(4) 0.138(3) Uani 1 1 d . .
H13A H -0.0946 0.3200 0.6138 0.207 Uiso 1 1 calc R U
H13E H 0.0120 0.2661 0.6368 0.207 Uiso 1 1 calc R U
H13F H -0.0221 0.3006 0.5639 0.207 Uiso 1 1 calc R U
C14A C -0.0972(3) 0.4701(2) 0.90719(17) 0.0321(9) Uani 1 1 d . .
C15A C -0.1984(3) 0.4928(2) 0.90554(18) 0.0372(10) Uani 1 1 d . .
H15A H -0.2317 0.5401 0.8740 0.045 Uiso 1 1 calc R U
C16A C -0.2509(3) 0.4479(2) 0.9487(2) 0.0424(10) Uani 1 1 d . .
H16A H -0.3193 0.4641 0.9452 0.051 Uiso 1 1 calc R U
C17A C -0.2052(3) 0.3794(2) 0.99729(19) 0.0390(10) Uani 1 1 d . .
C18A C -0.1065(3) 0.3578(2) 0.99969(19) 0.0471(11) Uani 1 1 d . .
H18A H -0.0733 0.3115 1.0325 0.057 Uiso 1 1 calc R U
C19A C -0.0534(3) 0.4017(2) 0.95535(17) 0.0396(10) Uani 1 1 d . .
H19A H 0.0149 0.3842 0.9583 0.048 Uiso 1 1 calc R U
C20A C -0.2604(3) 0.3299(2) 1.0482(2) 0.0459(11) Uani 1 1 d . .
H20A H -0.3305 0.3530 1.0388 0.055 Uiso 1 1 calc R U
H21A H -0.2444 0.2799 1.0470 0.055 Uiso 1 1 calc R U
C21A C -0.1648(3) 0.2577(2) 1.1499(2) 0.0460(11) Uani 1 1 d . .
C22A C -0.1878(3) 0.3112(3) 1.2282(2) 0.0500(12) Uani 1 1 d . .
C23A C -0.2625(3) 0.3738(2) 1.1882(2) 0.0490(12) Uani 1 1 d . .
C24A C -0.2824(3) 0.3742(2) 1.1327(2) 0.0415(11) Uani 1 1 d . .
H24A H -0.3318 0.4154 1.1058 0.050 Uiso 1 1 calc R U
C25A C -0.3143(4) 0.4345(3) 1.2089(2) 0.0638(13) Uani 1 1 d . .
H25A H -0.3428 0.4121 1.2497 0.096 Uiso 1 1 calc R U
H25E H -0.3653 0.4710 1.1773 0.096 Uiso 1 1 calc R U
H25F H -0.2686 0.4600 1.2132 0.096 Uiso 1 1 calc R U
C26A C 0.0703(3) 0.48398(19) 0.88021(15) 0.0268(8) Uani 1 1 d . .
C27A C 0.1215(3) 0.4234(2) 0.86645(16) 0.0318(9) Uani 1 1 d . .
H27A H 0.0902 0.4074 0.8424 0.038 Uiso 1 1 calc R U
C28A C 0.2168(3) 0.3860(2) 0.88705(16) 0.0304(9) Uani 1 1 d . .
H28A H 0.2498 0.3451 0.8768 0.036 Uiso 1 1 calc R U
C29A C 0.2643(3) 0.40786(19) 0.92248(16) 0.0292(9) Uani 1 1 d . .
C30A C 0.2143(2) 0.46720(19) 0.93678(16) 0.0283(9) Uani 1 1 d . .
H30A H 0.2453 0.4825 0.9616 0.034 Uiso 1 1 calc R U
C31A C 0.1191(3) 0.50507(19) 0.91543(15) 0.0278(9) Uani 1 1 d . .
H31A H 0.0867 0.5464 0.9253 0.033 Uiso 1 1 calc R U
C32A C 0.3698(3) 0.3684(2) 0.94206(17) 0.0350(9) Uani 1 1 d . .
H32A H 0.3834 0.3157 0.9471 0.042 Uiso 1 1 calc R U
H33A H 0.4099 0.3936 0.9080 0.042 Uiso 1 1 calc R U
C33A C 0.4401(2) 0.4198(2) 1.00016(18) 0.0300(9) Uani 1 1 d . .
C34A C 0.4394(3) 0.3655(2) 1.11686(18) 0.0343(9) Uani 1 1 d . .
C35A C 0.3923(3) 0.3145(2) 1.11479(18) 0.0359(10) Uani 1 1 d . .
C36A C 0.3731(2) 0.3171(2) 1.05857(18) 0.0356(10) Uani 1 1 d . .
H36A H 0.3415 0.2824 1.0575 0.043 Uiso 1 1 calc R U
C37A C 0.3627(3) 0.2600(3) 1.17541(19) 0.0555(13) Uani 1 1 d . .
H37A H 0.3142 0.2878 1.1949 0.083 Uiso 1 1 calc R U
H37E H 0.4192 0.2304 1.2045 0.083 Uiso 1 1 calc R U
H37F H 0.3355 0.2261 1.1664 0.083 Uiso 1 1 calc R U
C38A C -0.0704(2) 0.5996(2) 0.86007(16) 0.0301(9) Uani 1 1 d . .
C39A C -0.0682(3) 0.6659(2) 0.80772(16) 0.0373(10) Uani 1 1 d . .
H39A H -0.0501 0.6635 0.7684 0.045 Uiso 1 1 calc R U
C40A C -0.0913(3) 0.7343(2) 0.81084(17) 0.0360(10) Uani 1 1 d . .
H40A H -0.0879 0.7778 0.7739 0.043 Uiso 1 1 calc R U
C41A C -0.1194(3) 0.7416(2) 0.86646(16) 0.0311(9) Uani 1 1 d . .
C42A C -0.1231(2) 0.67698(19) 0.91891(16) 0.0282(9) Uani 1 1 d . .
H42A H -0.1431 0.6800 0.9578 0.034 Uiso 1 1 calc R U
C43A C -0.0986(2) 0.6084(2) 0.91576(16) 0.0304(9) Uani 1 1 d . .
H43A H -0.1008 0.5650 0.9531 0.036 Uiso 1 1 calc R U
C44A C -0.1462(3) 0.8192(2) 0.86571(18) 0.0444(11) Uani 1 1 d . .
H44A H -0.1004 0.8467 0.8394 0.053 Uiso 1 1 calc R U
H45A H -0.2113 0.8467 0.8452 0.053 Uiso 1 1 calc R U
C45A C -0.2305(3) 0.8163(2) 0.9610(2) 0.0386(10) Uani 1 1 d . .
C46A C -0.1467(5) 0.8116(4) 1.0490(3) 0.109(3) Uani 1 1 d . .
C47A C -0.0601(4) 0.8167(5) 1.0124(4) 0.116(3) Uani 1 1 d . .
C48A C -0.0650(3) 0.8204(3) 0.9538(3) 0.0671(15) Uani 1 1 d . .
H48A H -0.0094 0.8232 0.9291 0.081 Uiso 1 1 calc R U
C49A C 0.0315(6) 0.8138(8) 1.0414(6) 0.277(9) Uani 1 1 d . .
H49A H 0.0164 0.8474 1.0631 0.416 Uiso 1 1 calc R U
H49E H 0.0766 0.8298 1.0080 0.416 Uiso 1 1 calc R U
H49F H 0.0608 0.7621 1.0719 0.416 Uiso 1 1 calc R U
O1B O 0.4062(2) 1.02280(17) 0.04618(14) 0.0647(9) Uani 1 1 d . .
O2B O 0.6052(2) 0.79081(17) 0.08527(15) 0.0707(10) Uani 1 1 d . .
O3B O 0.3865(2) 0.71550(16) 0.68135(12) 0.0446(7) Uani 1 1 d . .
O4B O 0.3946(2) 0.78958(18) 0.83781(13) 0.0589(8) Uani 1 1 d . .
O5B O 0.9024(2) 0.96250(17) 0.38150(13) 0.0572(8) Uani 1 1 d . .
O6B O 0.9982(2) 0.92298(16) 0.57595(12) 0.0507(8) Uani 1 1 d . .
O7B O 0.2334(2) 1.29276(17) 0.42461(14) 0.0547(8) Uani 1 1 d . .
O8B O 0.4013(6) 1.3476(4) 0.5461(3) 0.183(3) Uani 1 1 d . .
N1B N 0.3796(2) 0.92340(18) 0.13192(15) 0.0419(8) Uani 1 1 d . .
N2B N 0.5031(3) 0.90530(18) 0.06696(15) 0.0502(10) Uani 1 1 d . .
H2B H 0.5344 0.9246 0.0327 0.060 Uiso 1 1 calc R U
N3B N 0.2838(2) 0.82783(18) 0.67092(13) 0.0364(8) Uani 1 1 d . .
N4B N 0.3900(2) 0.75711(18) 0.75746(14) 0.0392(8) Uani 1 1 d . .
H4B H 0.4379 0.7172 0.7773 0.047 Uiso 1 1 calc R U
N5B N 0.8884(2) 0.8546(2) 0.46468(16) 0.0469(9) Uani 1 1 d . .
N6B N 0.9545(2) 0.93799(19) 0.47934(14) 0.0459(9) Uani 1 1 d . .
H6B H 0.9755 0.9785 0.4629 0.055 Uiso 1 1 calc R U
N7B N 0.3762(3) 1.31600(19) 0.38994(18) 0.0512(10) Uani 1 1 d . .
N8B N 0.3198(3) 1.3200(2) 0.48443(19) 0.0696(12) Uani 1 1 d . .
H8B H 0.2745 1.3152 0.5124 0.084 Uiso 1 1 calc R U
C1B C 0.4253(3) 0.98718(19) 0.37827(15) 0.0308(9) Uani 1 1 d . .
C2B C 0.3842(3) 0.9854(2) 0.31945(16) 0.0296(9) Uani 1 1 d . .
C3B C 0.4086(3) 1.0309(2) 0.25862(16) 0.0355(9) Uani 1 1 d . .
H3B H 0.4454 1.0647 0.2542 0.043 Uiso 1 1 calc R U
C4B C 0.3795(3) 1.0271(2) 0.20506(17) 0.0363(10) Uani 1 1 d . .
H41B H 0.3977 1.0576 0.1647 0.044 Uiso 1 1 calc R U
C5B C 0.3246(3) 0.9796(2) 0.20944(17) 0.0336(9) Uani 1 1 d . .
C6B C 0.2961(3) 0.9382(2) 0.26844(18) 0.0407(10) Uani 1 1 d . .
H61B H 0.2551 0.9074 0.2723 0.049 Uiso 1 1 calc R U
C7B C 0.3264(3) 0.9408(2) 0.32268(17) 0.0368(10) Uani 1 1 d . .
H71B H 0.3065 0.9109 0.3628 0.044 Uiso 1 1 calc R U
C8B C 0.2980(3) 0.9723(2) 0.15130(18) 0.0434(10) Uani 1 1 d . .
H81B H 0.2422 0.9508 0.1602 0.052 Uiso 1 1 calc R U
H82B H 0.2785 1.0229 0.1160 0.052 Uiso 1 1 calc R U
C9B C 0.4283(3) 0.9547(3) 0.0801(2) 0.0475(11) Uani 1 1 d . .
C10B C 0.5346(3) 0.8288(2) 0.1014(2) 0.0517(12) Uani 1 1 d . .
C11B C 0.4793(3) 0.7986(2) 0.15495(19) 0.0491(11) Uani 1 1 d . .
C12B C 0.4047(3) 0.8466(2) 0.16785(19) 0.0489(11) Uani 1 1 d . .
H12B H 0.3676 0.8268 0.2033 0.059 Uiso 1 1 calc R U
C13B C 0.5084(5) 0.7145(3) 0.1949(2) 0.091(2) Uani 1 1 d . .
H13B H 0.4620 0.7016 0.2281 0.136 Uiso 1 1 calc R U
H13G H 0.5728 0.6996 0.2144 0.136 Uiso 1 1 calc R U
H13H H 0.5093 0.6879 0.1681 0.136 Uiso 1 1 calc R U
C14B C 0.3739(3) 0.9485(2) 0.43932(16) 0.0304(9) Uani 1 1 d . .
C15B C 0.3861(3) 0.8713(2) 0.46500(17) 0.0387(10) Uani 1 1 d . .
H15B H 0.4253 0.8424 0.4444 0.046 Uiso 1 1 calc R U
C16B C 0.3421(3) 0.8355(2) 0.52026(17) 0.0415(10) Uani 1 1 d . .
H16B H 0.3497 0.7828 0.5360 0.050 Uiso 1 1 calc R U
C17B C 0.2876(3) 0.8752(2) 0.55250(16) 0.0361(10) Uani 1 1 d . .
C18B C 0.2779(3) 0.9514(2) 0.52825(17) 0.0381(10) Uani 1 1 d . .
H18B H 0.2415 0.9796 0.5502 0.046 Uiso 1 1 calc R U
C19B C 0.3199(3) 0.9879(2) 0.47251(17) 0.0359(9) Uani 1 1 d . .
H19B H 0.3115 1.0407 0.4568 0.043 Uiso 1 1 calc R U
C20B C 0.2378(3) 0.8365(2) 0.61267(16) 0.0439(11) Uani 1 1 d . .
H20B H 0.1697 0.8662 0.6092 0.053 Uiso 1 1 calc R U
H21B H 0.2383 0.7861 0.6163 0.053 Uiso 1 1 calc R U
C21B C 0.3551(3) 0.7635(2) 0.70140(18) 0.0378(10) Uani 1 1 d . .
C22B C 0.3582(3) 0.8061(2) 0.78553(19) 0.0411(10) Uani 1 1 d . .
C23B C 0.2852(3) 0.8736(2) 0.75011(19) 0.0427(10) Uani 1 1 d . .
C24B C 0.2510(3) 0.8802(2) 0.69526(18) 0.0408(10) Uani 1 1 d . .
H24B H 0.2011 0.9239 0.6722 0.049 Uiso 1 1 calc R U
C25B C 0.2470(4) 0.9296(3) 0.7773(2) 0.0643(13) Uani 1 1 d . .
H25B H 0.2998 0.9471 0.7844 0.096 Uiso 1 1 calc R U
H25G H 0.2177 0.9062 0.8176 0.096 Uiso 1 1 calc R U
H25H H 0.1982 0.9724 0.7478 0.096 Uiso 1 1 calc R U
C26B C 0.5342(3) 0.94465(19) 0.38923(16) 0.0303(9) Uani 1 1 d . .
C27B C 0.5928(3) 0.9349(2) 0.34207(18) 0.0420(10) Uani 1 1 d . .
H27B H 0.5654 0.9518 0.3010 0.050 Uiso 1 1 calc R U
C28B C 0.6912(3) 0.9009(2) 0.35348(19) 0.0476(11) Uani 1 1 d . .
H28B H 0.7298 0.8962 0.3197 0.057 Uiso 1 1 calc R U
C29B C 0.7340(3) 0.8739(2) 0.41233(18) 0.0395(10) Uani 1 1 d . .
C30B C 0.6762(3) 0.8814(2) 0.46060(18) 0.0384(10) Uani 1 1 d . .
H30B H 0.7037 0.8626 0.5020 0.046 Uiso 1 1 calc R U
C31B C 0.5783(3) 0.9160(2) 0.44913(17) 0.0362(10) Uani 1 1 d . .
H31B H 0.5400 0.9203 0.4831 0.043 Uiso 1 1 calc R U
C32B C 0.8404(3) 0.8341(3) 0.4243(2) 0.0549(12) Uani 1 1 d . .
H32B H 0.8488 0.7791 0.4444 0.066 Uiso 1 1 calc R U
H33B H 0.8720 0.8463 0.3832 0.066 Uiso 1 1 calc R U
C33B C 0.9147(3) 0.9210(3) 0.4384(2) 0.0463(11) Uani 1 1 d . .
C34B C 0.9655(3) 0.8982(2) 0.54437(18) 0.0441(11) Uani 1 1 d . .
C35B C 0.9368(3) 0.8297(2) 0.56909(19) 0.0449(11) Uani 1 1 d . .
C36B C 0.9007(3) 0.8114(2) 0.5291(2) 0.0477(11) Uani 1 1 d . .
H36B H 0.8822 0.7658 0.5458 0.057 Uiso 1 1 calc R U
C37B C 0.9469(3) 0.7819(3) 0.63965(19) 0.0599(13) Uani 1 1 d . .
H37G H 0.9076 0.8111 0.6617 0.090 Uiso 1 1 calc R U
H37B H 1.0146 0.7665 0.6538 0.090 Uiso 1 1 calc R U
H37H H 0.9251 0.7370 0.6491 0.090 Uiso 1 1 calc R U
C38B C 0.4124(3) 1.07034(19) 0.36603(15) 0.0287(9) Uani 1 1 d . .
C39B C 0.3248(3) 1.1242(2) 0.33960(17) 0.0370(10) Uani 1 1 d . .
H39B H 0.2752 1.1095 0.3276 0.044 Uiso 1 1 calc R U
C40B C 0.3091(3) 1.1978(2) 0.33066(17) 0.0371(10) Uani 1 1 d . .
H40B H 0.2489 1.2330 0.3128 0.045 Uiso 1 1 calc R U
C41B C 0.3794(3) 1.2215(2) 0.34725(17) 0.0367(10) Uani 1 1 d . .
C42B C 0.4661(3) 1.1683(2) 0.37431(16) 0.0360(10) Uani 1 1 d . .
H42B H 0.5150 1.1831 0.3869 0.043 Uiso 1 1 calc R U
C43B C 0.4821(3) 1.0946(2) 0.38305(15) 0.0316(9) Uani 1 1 d . .
H43B H 0.5423 1.0596 0.4011 0.038 Uiso 1 1 calc R U
C44B C 0.3635(3) 1.3036(2) 0.3335(2) 0.0492(11) Uani 1 1 d . .
H44B H 0.4092 1.3242 0.3015 0.059 Uiso 1 1 calc R U
H45B H 0.2974 1.3318 0.3151 0.059 Uiso 1 1 calc R U
C45B C 0.3047(4) 1.3083(2) 0.4327(2) 0.0508(12) Uani 1 1 d . .
C46B C 0.3965(7) 1.3381(4) 0.4977(4) 0.101(2) Uani 1 1 d . .
C47B C 0.4693(5) 1.3452(3) 0.4535(4) 0.094(2) Uani 1 1 d . .
C48B C 0.4566(4) 1.3338(3) 0.4016(3) 0.0743(16) Uani 1 1 d . .
H48B H 0.5057 1.3382 0.3716 0.089 Uiso 1 1 calc R U
C49B C 0.5588(6) 1.3638(5) 0.4648(5) 0.158(4) Uani 1 1 d . .
H49B H 0.5983 1.3205 0.4999 0.237 Uiso 1 1 calc R U
H49G H 0.5398 1.4074 0.4754 0.237 Uiso 1 1 calc R U
H49H H 0.5960 1.3754 0.4265 0.237 Uiso 1 1 calc R U
O1C O 1.0118(2) 0.87641(18) 0.71039(14) 0.0644(9) Uani 1 1 d D .
H1C H 1.008(4) 0.884(3) 0.6704(12) 0.097 Uiso 1 1 d D U
C1C C 0.9745(4) 0.9379(3) 0.7269(3) 0.091(2) Uani 1 1 d . .
H11C H 0.9963 0.9238 0.7702 0.137 Uiso 1 1 calc R U
H12C H 0.9039 0.9519 0.7240 0.137 Uiso 1 1 calc R U
H13C H 0.9975 0.9808 0.6978 0.137 Uiso 1 1 calc R U

loop_
_atom_site_aniso_label
_atom_site_aniso_U_11
_atom_site_aniso_U_22
_atom_site_aniso_U_33
_atom_site_aniso_U_23
_atom_site_aniso_U_13
_atom_site_aniso_U_12
O1A 0.362(9) 0.190(6) 0.104(4) -0.106(4) 0.105(5) -0.206(7)
O2A 0.092(3) 0.125(4) 0.122(3) -0.095(3) 0.033(3) -0.012(3)
O3A 0.054(2) 0.0447(19) 0.060(2) -0.0118(16) 0.0088(16) -0.0079(16)
O4A 0.058(2) 0.071(2) 0.0434(19) -0.0082(16) -0.0029(16) -0.0190(17)
O5A 0.0391(16) 0.0410(16) 0.0292(15) -0.0044(13) 0.0019(12) -0.0151(13)
O6A 0.0376(17) 0.0498(18) 0.0360(17) -0.0043(13) -0.0083(13) -0.0112(14)
O7A 0.0369(18) 0.0475(19) 0.079(2) -0.0331(16) 0.0034(16) -0.0099(15)
O8A 0.155(5) 0.343(9) 0.119(4) -0.169(6) -0.049(4) 0.064(5)
N1A 0.130(4) 0.050(3) 0.048(3) -0.027(2) -0.010(3) -0.002(3)
N2A 0.133(5) 0.139(5) 0.095(4) -0.097(4) 0.058(3) -0.081(4)
N3A 0.0266(19) 0.041(2) 0.046(2) -0.0022(17) 0.0003(16) -0.0062(17)
N4A 0.039(2) 0.045(2) 0.036(2) -0.0059(17) 0.0003(16) -0.0083(17)
N5A 0.0251(17) 0.0278(18) 0.0334(18) -0.0095(14) -0.0032(14) -0.0008(14)
N6A 0.0205(17) 0.0314(18) 0.0328(19) -0.0062(14) -0.0038(13) -0.0060(14)
N7A 0.036(2) 0.0318(19) 0.044(2) -0.0203(15) 0.0081(16) -0.0080(15)
N8A 0.059(3) 0.058(3) 0.045(2) -0.0268(19) 0.005(2) 0.008(2)
C1A 0.030(2) 0.020(2) 0.028(2) -0.0081(15) -0.0085(16) -0.0009(16)
C2A 0.054(3) 0.027(2) 0.032(2) -0.0138(18) -0.013(2) 0.005(2)
C3A 0.078(3) 0.034(2) 0.034(3) -0.0132(19) -0.003(2) -0.001(2)
C4A 0.120(5) 0.041(3) 0.030(3) -0.017(2) 0.004(3) -0.005(3)
C5A 0.129(5) 0.045(3) 0.043(3) -0.029(3) -0.033(4) 0.018(3)
C6A 0.089(4) 0.058(3) 0.069(4) -0.037(3) -0.037(3) 0.022(3)
C7A 0.059(3) 0.047(3) 0.048(3) -0.028(2) -0.024(2) 0.006(2)
C8A 0.214(8) 0.059(4) 0.052(3) -0.039(3) -0.046(4) 0.040(4)
C9A 0.223(9) 0.095(5) 0.051(3) -0.052(3) 0.048(4) -0.100(6)
C10A 0.083(4) 0.074(4) 0.076(4) -0.058(3) 0.023(3) -0.020(3)
C11A 0.089(4) 0.070(4) 0.084(4) -0.048(3) 0.040(3) -0.030(3)
C12A 0.102(5) 0.073(4) 0.084(4) -0.054(3) 0.028(3) -0.020(4)
C13A 0.167(7) 0.113(6) 0.187(8) -0.102(6) 0.108(6) -0.083(6)
C14A 0.029(2) 0.032(2) 0.036(2) -0.0159(18) -0.0075(17) -0.0024(18)
C15A 0.027(2) 0.029(2) 0.051(2) -0.0151(19) -0.0111(19) 0.0006(18)
C16A 0.022(2) 0.042(3) 0.064(3) -0.025(2) -0.005(2) -0.003(2)
C17A 0.031(2) 0.035(2) 0.051(3) -0.019(2) -0.0007(19) -0.0068(19)
C18A 0.031(2) 0.043(3) 0.048(3) 0.000(2) -0.003(2) -0.009(2)
C19A 0.024(2) 0.040(2) 0.037(2) -0.0027(19) -0.0073(18) -0.0002(19)
C20A 0.030(2) 0.041(3) 0.071(3) -0.025(2) 0.004(2) -0.015(2)
C21A 0.029(2) 0.041(3) 0.060(3) -0.014(2) 0.013(2) -0.010(2)
C22A 0.039(3) 0.057(3) 0.047(3) -0.009(2) 0.005(2) -0.023(2)
C23A 0.039(3) 0.050(3) 0.041(3) 0.002(2) -0.002(2) -0.018(2)
C24A 0.024(2) 0.029(2) 0.056(3) -0.003(2) 0.001(2) -0.0071(19)
C25A 0.076(4) 0.048(3) 0.057(3) -0.013(2) 0.012(3) -0.017(3)
C26A 0.032(2) 0.022(2) 0.0212(19) -0.0052(15) 0.0022(16) -0.0056(17)
C27A 0.034(2) 0.031(2) 0.029(2) -0.0133(17) -0.0022(17) -0.0040(18)
C28A 0.035(2) 0.027(2) 0.030(2) -0.0138(17) 0.0023(17) -0.0075(18)
C29A 0.028(2) 0.025(2) 0.028(2) -0.0067(16) 0.0053(16) -0.0064(17)
C30A 0.029(2) 0.026(2) 0.027(2) -0.0087(16) -0.0013(16) -0.0067(18)
C31A 0.034(2) 0.022(2) 0.0261(19) -0.0113(16) 0.0042(17) -0.0037(17)
C32A 0.029(2) 0.034(2) 0.041(2) -0.0174(18) 0.0021(18) -0.0041(18)
C33A 0.016(2) 0.035(2) 0.037(2) -0.0161(19) -0.0067(17) -0.0005(18)
C34A 0.024(2) 0.034(2) 0.031(2) -0.0039(18) -0.0090(17) 0.0000(18)
C35A 0.024(2) 0.035(2) 0.035(2) -0.0004(18) -0.0090(17) -0.0076(18)
C36A 0.019(2) 0.028(2) 0.048(3) -0.0060(19) -0.0022(18) -0.0043(17)
C37A 0.040(3) 0.064(3) 0.040(2) 0.008(2) -0.008(2) -0.024(2)
C38A 0.026(2) 0.033(2) 0.025(2) -0.0080(17) -0.0040(16) -0.0028(17)
C39A 0.050(3) 0.035(3) 0.022(2) -0.0096(17) 0.0033(18) -0.0071(19)
C40A 0.044(2) 0.025(2) 0.029(2) -0.0048(17) 0.0017(18) -0.0047(18)
C41A 0.030(2) 0.028(2) 0.028(2) -0.0078(17) -0.0024(16) -0.0027(17)
C42A 0.029(2) 0.025(2) 0.026(2) -0.0114(16) 0.0001(16) 0.0014(17)
C43A 0.029(2) 0.029(2) 0.025(2) -0.0059(16) -0.0033(16) -0.0032(17)
C44A 0.052(3) 0.038(3) 0.036(2) -0.0129(19) 0.006(2) -0.006(2)
C45A 0.040(3) 0.024(2) 0.051(3) -0.0194(19) 0.003(2) -0.0013(19)
C46A 0.080(5) 0.159(7) 0.086(5) -0.091(5) -0.035(4) 0.044(4)
C47A 0.052(4) 0.191(8) 0.160(7) -0.144(6) -0.028(4) 0.004(4)
C48A 0.034(3) 0.086(4) 0.113(5) -0.072(3) 0.007(3) -0.015(3)
C49A 0.072(5) 0.54(2) 0.397(17) -0.399(18) -0.059(8) -0.002(9)
O1B 0.078(2) 0.040(2) 0.060(2) -0.0177(16) 0.0270(17) -0.0033(17)
O2B 0.084(2) 0.0414(19) 0.066(2) -0.0197(16) 0.0297(18) 0.0014(17)
O3B 0.0442(17) 0.0454(18) 0.0388(16) -0.0104(14) 0.0041(13) -0.0157(14)
O4B 0.0489(19) 0.086(2) 0.0382(18) -0.0202(16) -0.0064(15) -0.0203(17)
O5B 0.0510(19) 0.066(2) 0.0311(17) -0.0051(15) -0.0100(14) -0.0013(15)
O6B 0.0441(18) 0.060(2) 0.0318(16) 0.0030(14) -0.0126(13) -0.0215(15)
O7B 0.047(2) 0.055(2) 0.060(2) -0.0258(15) 0.0112(16) -0.0093(16)
O8B 0.313(9) 0.196(6) 0.116(4) -0.087(4) -0.002(5) -0.143(6)
N1B 0.042(2) 0.044(2) 0.0353(19) -0.0190(17) 0.0014(16) -0.0023(17)
N2B 0.062(2) 0.034(2) 0.044(2) -0.0160(17) 0.0157(18) -0.0003(18)
N3B 0.0324(19) 0.042(2) 0.0256(17) -0.0028(15) -0.0033(14) -0.0122(17)
N4B 0.0312(19) 0.047(2) 0.0260(18) -0.0004(16) -0.0056(15) -0.0119(16)
N5B 0.036(2) 0.047(2) 0.049(2) -0.0157(19) -0.0116(17) -0.0006(17)
N6B 0.041(2) 0.050(2) 0.032(2) 0.0006(16) -0.0100(16) -0.0143(17)
N7B 0.048(2) 0.037(2) 0.070(3) -0.0269(19) 0.018(2) -0.0111(18)
N8B 0.089(3) 0.067(3) 0.067(3) -0.040(2) 0.008(2) -0.024(3)
C1B 0.035(2) 0.028(2) 0.024(2) -0.0100(16) -0.0003(16) -0.0014(17)
C2B 0.028(2) 0.029(2) 0.026(2) -0.0112(16) -0.0028(16) 0.0013(18)
C3B 0.034(2) 0.035(2) 0.030(2) -0.0101(18) -0.0047(17) -0.0028(18)
C4B 0.036(2) 0.037(2) 0.024(2) -0.0087(17) -0.0019(17) 0.0029(19)
C5B 0.029(2) 0.035(2) 0.032(2) -0.0154(18) -0.0053(17) 0.0025(19)
C6B 0.040(2) 0.046(3) 0.037(2) -0.020(2) 0.0022(19) -0.010(2)
C7B 0.044(2) 0.040(2) 0.027(2) -0.0141(18) 0.0022(18) -0.012(2)
C8B 0.037(2) 0.050(3) 0.036(2) -0.0188(19) -0.0025(18) 0.004(2)
C9B 0.055(3) 0.041(3) 0.041(3) -0.018(2) 0.007(2) -0.005(2)
C10B 0.064(3) 0.037(3) 0.045(3) -0.019(2) 0.009(2) 0.002(2)
C11B 0.066(3) 0.035(3) 0.042(3) -0.018(2) 0.009(2) -0.006(2)
C12B 0.061(3) 0.045(3) 0.035(2) -0.016(2) 0.006(2) -0.010(2)
C13B 0.126(5) 0.046(3) 0.071(4) -0.014(3) 0.035(3) -0.002(3)
C14B 0.034(2) 0.030(2) 0.025(2) -0.0112(17) -0.0059(16) -0.0040(17)
C15B 0.050(3) 0.033(2) 0.031(2) -0.0131(18) 0.0014(19) -0.008(2)
C16B 0.057(3) 0.033(2) 0.032(2) -0.0065(19) -0.006(2) -0.018(2)
C17B 0.038(2) 0.042(3) 0.026(2) -0.0086(19) -0.0058(18) -0.015(2)
C18B 0.040(2) 0.042(3) 0.032(2) -0.0174(19) 0.0055(18) -0.009(2)
C19B 0.036(2) 0.035(2) 0.032(2) -0.0117(18) 0.0024(18) -0.0074(19)
C20B 0.038(2) 0.060(3) 0.025(2) -0.0028(19) -0.0060(18) -0.021(2)
C21B 0.030(2) 0.038(3) 0.031(2) 0.003(2) 0.0039(19) -0.015(2)
C22B 0.032(2) 0.052(3) 0.036(2) -0.013(2) 0.000(2) -0.015(2)
C23B 0.037(2) 0.045(3) 0.044(3) -0.015(2) 0.006(2) -0.014(2)
C24B 0.034(2) 0.040(3) 0.035(2) -0.0025(19) -0.0014(19) -0.010(2)
C25B 0.065(3) 0.065(3) 0.061(3) -0.026(3) 0.002(3) -0.015(3)
C26B 0.036(2) 0.027(2) 0.025(2) -0.0108(16) -0.0035(17) -0.0028(17)
C27B 0.040(3) 0.050(3) 0.032(2) -0.0187(19) -0.0048(19) -0.001(2)
C28B 0.040(3) 0.061(3) 0.043(3) -0.031(2) 0.001(2) -0.002(2)
C29B 0.034(2) 0.036(2) 0.045(3) -0.0205(19) -0.006(2) 0.0022(19)
C30B 0.041(3) 0.033(2) 0.036(2) -0.0133(18) -0.0147(19) 0.0018(19)
C31B 0.041(3) 0.034(2) 0.029(2) -0.0144(17) -0.0035(18) -0.0003(19)
C32B 0.047(3) 0.051(3) 0.062(3) -0.029(2) -0.012(2) 0.008(2)
C33B 0.029(2) 0.052(3) 0.044(3) -0.014(2) -0.007(2) 0.003(2)
C34B 0.028(2) 0.056(3) 0.030(2) 0.001(2) -0.0125(18) -0.009(2)
C35B 0.031(2) 0.048(3) 0.038(2) -0.002(2) -0.0090(19) -0.004(2)
C36B 0.037(3) 0.040(3) 0.047(3) -0.004(2) -0.006(2) -0.001(2)
C37B 0.057(3) 0.058(3) 0.042(3) 0.006(2) -0.012(2) -0.021(2)
C38B 0.041(2) 0.024(2) 0.0175(18) -0.0089(15) 0.0036(16) -0.0035(18)
C39B 0.034(2) 0.036(3) 0.034(2) -0.0124(18) -0.0028(18) -0.0020(19)
C40B 0.038(2) 0.025(2) 0.036(2) -0.0084(17) 0.0041(18) 0.0035(19)
C41B 0.043(3) 0.030(2) 0.033(2) -0.0119(18) 0.0117(19) -0.008(2)
C42B 0.042(3) 0.034(3) 0.033(2) -0.0162(18) 0.0074(18) -0.011(2)
C43B 0.037(2) 0.027(2) 0.024(2) -0.0099(16) 0.0021(17) -0.0013(18)
C44B 0.061(3) 0.031(2) 0.050(3) -0.017(2) 0.017(2) -0.008(2)
C45B 0.057(3) 0.034(3) 0.061(3) -0.021(2) 0.001(3) -0.008(2)
C46B 0.152(7) 0.077(5) 0.096(5) -0.050(4) 0.004(5) -0.040(5)
C47B 0.099(5) 0.068(4) 0.136(6) -0.057(4) -0.017(5) -0.026(4)
C48B 0.058(4) 0.051(3) 0.130(5) -0.052(3) 0.023(3) -0.022(3)
C49B 0.132(7) 0.139(7) 0.271(11) -0.137(8) -0.027(7) -0.049(6)
O1C 0.069(2) 0.059(2) 0.0435(18) -0.0039(17) -0.0044(17) -0.0093(17)
C1C 0.100(5) 0.051(3) 0.103(4) -0.025(3) 0.056(4) -0.017(3)

loop_
_atom_type_symbol
_atom_type_description
_atom_type_scat_dispersion_real
_atom_type_scat_dispersion_imag
_atom_type_scat_source
C C 0.0033 0.0016 'International Tables Vol C Tables 4.2.6.8 and 6.1.1.4'
H H 0.0000 0.0000 'International Tables Vol C Tables 4.2.6.8 and 6.1.1.4'
N N 0.0061 0.0033 'International Tables Vol C Tables 4.2.6.8 and 6.1.1.4'
O O 0.0106 0.0060 'International Tables Vol C Tables 4.2.6.8 and 6.1.1.4'

loop_
_geom_angle_atom_site_label_1
_geom_angle_atom_site_label_2
_geom_angle_atom_site_label_3
_geom_angle
C12A N1A C9A 122.8(5)
C12A N1A C8A 118.1(6)
C9A N1A C8A 119.1(6)
C10A N2A C9A 128.4(6)
C10A N2A H2A 115.8
C9A N2A H2A 115.8
C24A N3A C21A 119.5(4)
C24A N3A C20A 120.2(3)
C21A N3A C20A 120.2(4)
C22A N4A C21A 128.3(4)
C22A N4A H4A 115.9
C21A N4A H4A 115.9
C33A N5A C36A 120.9(3)
C33A N5A C32A 120.3(3)
C36A N5A C32A 118.7(3)
C33A N6A C34A 125.8(3)
C33A N6A H6A 117.1
C34A N6A H6A 117.1
C48A N7A C45A 122.1(4)
C48A N7A C44A 120.8(4)
C45A N7A C44A 117.0(3)
C46A N8A C45A 127.8(4)
C46A N8A H8A 116.1
C45A N8A H8A 116.1
C38A C1A C14A 109.3(3)
C38A C1A C26A 110.2(3)
C14A C1A C26A 108.4(3)
C38A C1A C2A 109.6(3)
C14A C1A C2A 111.5(3)
C26A C1A C2A 107.8(3)
C7A C2A C3A 118.4(4)
C7A C2A C1A 124.0(4)
C3A C2A C1A 117.6(4)
C4A C3A C2A 120.3(5)
C4A C3A H3A 119.8
C2A C3A H3A 119.8
C5A C4A C3A 120.7(5)
C5A C4A H41A 119.7
C3A C4A H41A 119.7
C6A C5A C4A 119.4(5)
C6A C5A C8A 120.5(7)
C4A C5A C8A 120.1(7)
C5A C6A C7A 120.6(5)
C5A C6A H61A 119.7
C7A C6A H61A 119.7
C2A C7A C6A 120.6(5)
C2A C7A H71A 119.7
C6A C7A H71A 119.7
N1A C8A C5A 110.1(4)
N1A C8A H81A 109.6
C5A C8A H81A 109.6
N1A C8A H82A 109.6
C5A C8A H82A 109.6
H81A C8A H82A 108.2
O1A C9A N2A 124.4(9)
O1A C9A N1A 122.8(8)
N2A C9A N1A 112.9(5)
O2A C10A N2A 120.7(5)
O2A C10A C11A 123.5(5)
N2A C10A C11A 115.7(5)
C12A C11A C10A 118.2(5)
C12A C11A C13A 122.3(5)
C10A C11A C13A 119.6(5)
C11A C12A N1A 121.9(5)
C11A C12A H12A 119.0
N1A C12A H12A 119.0
C11A C13A H13A 109.5
C11A C13A H13E 109.5
H13A C13A H13E 109.5
C11A C13A H13F 109.5
H13A C13A H13F 109.5
H13E C13A H13F 109.5
C19A C14A C15A 116.2(3)
C19A C14A C1A 121.9(3)
C15A C14A C1A 121.9(3)
C16A C15A C14A 121.7(3)
C16A C15A H15A 119.2
C14A C15A H15A 119.2
C15A C16A C17A 121.2(4)
C15A C16A H16A 119.4
C17A C16A H16A 119.4
C18A C17A C16A 117.3(4)
C18A C17A C20A 119.7(4)
C16A C17A C20A 123.0(3)
C17A C18A C19A 121.8(4)
C17A C18A H18A 119.1
C19A C18A H18A 119.1
C14A C19A C18A 121.9(4)
C14A C19A H19A 119.0
C18A C19A H19A 119.0
N3A C20A C17A 112.4(3)
N3A C20A H20A 109.1
C17A C20A H20A 109.1
N3A C20A H21A 109.1
C17A C20A H21A 109.1
H20A C20A H21A 107.9
O3A C21A N4A 124.0(4)
O3A C21A N3A 121.9(4)
N4A C21A N3A 114.0(4)
O4A C22A N4A 120.1(4)
O4A C22A C23A 123.7(5)
N4A C22A C23A 116.2(4)
C24A C23A C22A 116.6(4)
C24A C23A C25A 123.2(4)
C22A C23A C25A 120.2(4)
C23A C24A N3A 125.4(4)
C23A C24A H24A 117.3
N3A C24A H24A 117.3
C23A C25A H25A 109.5
C23A C25A H25E 109.5
H25A C25A H25E 109.5
C23A C25A H25F 109.5
H25A C25A H25F 109.5
H25E C25A H25F 109.5
C31A C26A C27A 116.9(3)
C31A C26A C1A 123.3(3)
C27A C26A C1A 119.7(3)
C28A C27A C26A 121.7(3)
C28A C27A H27A 119.2
C26A C27A H27A 119.2
C29A C28A C27A 120.5(3)
C29A C28A H28A 119.7
C27A C28A H28A 119.7
C30A C29A C28A 118.3(3)
C30A C29A C32A 122.1(3)
C28A C29A C32A 119.6(3)
C29A C30A C31A 121.0(3)
C29A C30A H30A 119.5
C31A C30A H30A 119.5
C26A C31A C30A 121.6(3)
C26A C31A H31A 119.2
C30A C31A H31A 119.2
N5A C32A C29A 113.0(3)
N5A C32A H32A 109.0
C29A C32A H32A 109.0
N5A C32A H33A 109.0
C29A C32A H33A 109.0
H32A C32A H33A 107.8
O5A C33A N5A 123.5(3)
O5A C33A N6A 120.8(3)
N5A C33A N6A 115.7(3)
O6A C34A N6A 117.6(3)
O6A C34A C35A 126.9(3)
N6A C34A C35A 115.5(3)
C36A C35A C34A 118.9(3)
C36A C35A C37A 121.6(4)
C34A C35A C37A 119.4(4)
C35A C36A N5A 123.0(4)
C35A C36A H36A 118.5
N5A C36A H36A 118.5
C35A C37A H37A 109.5
C35A C37A H37E 109.5
H37A C37A H37E 109.5
C35A C37A H37F 109.5
H37A C37A H37F 109.5
H37E C37A H37F 109.5
C39A C38A C43A 114.9(3)
C39A C38A C1A 124.0(3)
C43A C38A C1A 121.0(3)
C40A C39A C38A 122.5(3)
C40A C39A H39A 118.8
C38A C39A H39A 118.8
C39A C40A C41A 121.5(3)
C39A C40A H40A 119.2
C41A C40A H40A 119.2
C42A C41A C40A 117.2(3)
C42A C41A C44A 124.4(3)
C40A C41A C44A 118.4(3)
C43A C42A C41A 121.0(3)
C43A C42A H42A 119.5
C41A C42A H42A 119.5
C42A C43A C38A 122.8(3)
C42A C43A H43A 118.6
C38A C43A H43A 118.6
N7A C44A C41A 114.7(3)
N7A C44A H44A 108.6
C41A C44A H44A 108.6
N7A C44A H45A 108.6
C41A C44A H45A 108.6
H44A C44A H45A 107.6
O7A C45A N8A 124.0(4)
O7A C45A N7A 122.1(4)
N8A C45A N7A 113.9(4)
O8A C46A N8A 120.1(7)
O8A C46A C47A 123.6(7)
N8A C46A C47A 116.3(5)
C48A C47A C46A 117.0(5)
C48A C47A C49A 122.4(7)
C46A C47A C49A 120.5(7)
C47A C48A N7A 122.8(5)
C47A C48A H48A 118.6
N7A C48A H48A 118.6
C47A C49A H49A 109.5
C47A C49A H49E 109.5
H49A C49A H49E 109.5
C47A C49A H49F 109.5
H49A C49A H49F 109.5
H49E C49A H49F 109.5
C9B N1B C12B 121.2(3)
C9B N1B C8B 119.8(3)
C12B N1B C8B 119.0(3)
C9B N2B C10B 127.1(4)
C9B N2B H2B 116.5
C10B N2B H2B 116.5
C24B N3B C21B 121.4(3)
C24B N3B C20B 120.7(3)
C21B N3B C20B 117.7(4)
C22B N4B C21B 127.0(3)
C22B N4B H4B 116.5
C21B N4B H4B 116.5
C33B N5B C36B 120.0(4)
C33B N5B C32B 119.0(4)
C36B N5B C32B 120.8(4)
C33B N6B C34B 126.8(4)
C33B N6B H6B 116.6
C34B N6B H6B 116.6
C45B N7B C48B 119.5(4)
C45B N7B C44B 117.2(4)
C48B N7B C44B 123.2(4)
C46B N8B C45B 127.5(5)
C46B N8B H8B 116.2
C45B N8B H8B 116.2
C38B C1B C14B 109.6(3)
C38B C1B C26B 109.3(3)
C14B C1B C26B 107.5(3)
C38B C1B C2B 108.6(3)
C14B C1B C2B 111.9(3)
C26B C1B C2B 109.9(3)
C7B C2B C3B 116.9(3)
C7B C2B C1B 124.0(3)
C3B C2B C1B 119.0(3)
C4B C3B C2B 121.0(4)
C4B C3B H3B 119.5
C2B C3B H3B 119.5
C5B C4B C3B 121.2(3)
C5B C4B H41B 119.4
C3B C4B H41B 119.4
C6B C5B C4B 118.0(3)
C6B C5B C8B 121.0(4)
C4B C5B C8B 120.9(3)
C5B C6B C7B 121.1(4)
C5B C6B H61B 119.4
C7B C6B H61B 119.4
C2B C7B C6B 121.6(3)
C2B C7B H71B 119.2
C6B C7B H71B 119.2
N1B C8B C5B 111.9(3)
N1B C8B H81B 109.2
C5B C8B H81B 109.2
N1B C8B H82B 109.2
C5B C8B H82B 109.2
H81B C8B H82B 107.9
O1B C9B N1B 122.7(4)
O1B C9B N2B 122.0(4)
N1B C9B N2B 115.3(4)
O2B C10B N2B 120.5(4)
O2B C10B C11B 124.4(4)
N2B C10B C11B 115.1(4)
C12B C11B C10B 118.3(4)
C12B C11B C13B 123.3(4)
C10B C11B C13B 118.5(4)
C11B C12B N1B 123.0(4)
C11B C12B H12B 118.5
N1B C12B H12B 118.5
C11B C13B H13B 109.5
C11B C13B H13G 109.5
H13B C13B H13G 109.5
C11B C13B H13H 109.5
H13B C13B H13H 109.5
H13G C13B H13H 109.5
C19B C14B C15B 117.4(3)
C19B C14B C1B 122.1(3)
C15B C14B C1B 120.4(3)
C14B C15B C16B 121.3(4)
C14B C15B H15B 119.3
C16B C15B H15B 119.3
C17B C16B C15B 120.9(4)
C17B C16B H16B 119.6
C15B C16B H16B 119.6
C18B C17B C16B 118.0(3)
C18B C17B C20B 120.8(4)
C16B C17B C20B 121.2(4)
C17B C18B C19B 121.6(4)
C17B C18B H18B 119.2
C19B C18B H18B 119.2
C18B C19B C14B 120.9(4)
C18B C19B H19B 119.6
C14B C19B H19B 119.6
N3B C20B C17B 113.4(3)
N3B C20B H20B 108.9
C17B C20B H20B 108.9
N3B C20B H21B 108.9
C17B C20B H21B 108.9
H20B C20B H21B 107.7
O3B C21B N3B 123.6(4)
O3B C21B N4B 122.0(4)
N3B C21B N4B 114.5(4)
O4B C22B N4B 118.5(4)
O4B C22B C23B 125.9(4)
N4B C22B C23B 115.6(4)
C24B C23B C22B 117.5(4)
C24B C23B C25B 123.5(4)
C22B C23B C25B 118.9(4)
C23B C24B N3B 123.9(4)
C23B C24B H24B 118.1
N3B C24B H24B 118.1
C23B C25B H25B 109.5
C23B C25B H25G 109.5
H25B C25B H25G 109.5
C23B C25B H25H 109.5
H25B C25B H25H 109.5
H25G C25B H25H 109.5
C27B C26B C31B 116.5(3)
C27B C26B C1B 123.7(3)
C31B C26B C1B 119.8(3)
C26B C27B C28B 121.3(4)
C26B C27B H27B 119.3
C28B C27B H27B 119.3
C29B C28B C27B 121.6(4)
C29B C28B H28B 119.2
C27B C28B H28B 119.2
C28B C29B C30B 118.0(4)
C28B C29B C32B 120.7(4)
C30B C29B C32B 121.3(4)
C29B C30B C31B 120.4(3)
C29B C30B H30B 119.8
C31B C30B H30B 119.8
C30B C31B C26B 122.1(3)
C30B C31B H31B 118.9
C26B C31B H31B 118.9
N5B C32B C29B 113.4(3)
N5B C32B H32B 108.9
C29B C32B H32B 108.9
N5B C32B H33B 108.9
C29B C32B H33B 108.9
H32B C32B H33B 107.7
O5B C33B N6B 122.2(4)
O5B C33B N5B 122.2(4)
N6B C33B N5B 115.6(4)
O6B C34B N6B 119.4(4)
O6B C34B C35B 125.6(4)
N6B C34B C35B 115.1(4)
C36B C35B C34B 118.4(4)
C36B C35B C37B 122.5(4)
C34B C35B C37B 119.0(4)
C35B C36B N5B 124.0(4)
C35B C36B H36B 118.0
N5B C36B H36B 118.0
C35B C37B H37G 109.5
C35B C37B H37B 109.5
H37G C37B H37B 109.5
C35B C37B H37H 109.5
H37G C37B H37H 109.5
H37B C37B H37H 109.5
C43B C38B C39B 117.0(3)
C43B C38B C1B 123.2(3)
C39B C38B C1B 119.7(3)
C40B C39B C38B 121.4(4)
C40B C39B H39B 119.3
C38B C39B H39B 119.3
C39B C40B C41B 121.1(4)
C39B C40B H40B 119.5
C41B C40B H40B 119.5
C40B C41B C42B 118.1(4)
C40B C41B C44B 120.5(4)
C42B C41B C44B 121.4(4)
C43B C42B C41B 121.0(4)
C43B C42B H42B 119.5
C41B C42B H42B 119.5
C42B C43B C38B 121.5(4)
C42B C43B H43B 119.3
C38B C43B H43B 119.3
N7B C44B C41B 113.3(3)
N7B C44B H44B 108.9
C41B C44B H44B 108.9
N7B C44B H45B 108.9
C41B C44B H45B 108.9
H44B C44B H45B 107.7
O7B C45B N8B 123.0(5)
O7B C45B N7B 121.9(4)
N8B C45B N7B 115.1(5)
O8B C46B N8B 121.2(8)
O8B C46B C47B 122.4(8)
N8B C46B C47B 116.4(6)
C48B C47B C46B 117.6(6)
C48B C47B C49B 122.1(7)
C46B C47B C49B 120.3(7)
C47B C48B N7B 123.8(5)
C47B C48B H48B 118.1
N7B C48B H48B 118.1
C47B C49B H49B 109.5
C47B C49B H49G 109.5
H49B C49B H49G 109.5
C47B C49B H49H 109.5
H49B C49B H49H 109.5
H49G C49B H49H 109.5
C1C O1C H1C 119(4)
O1C C1C H11C 109.5
O1C C1C H12C 109.5
H11C C1C H12C 109.5
O1C C1C H13C 109.5
H11C C1C H13C 109.5
H12C C1C H13C 109.5

loop_
_geom_bond_atom_site_label_1
_geom_bond_atom_site_label_2
_geom_bond_distance
O1A C9A 1.191(7)
O2A C10A 1.215(6)
O3A C21A 1.211(5)
O4A C22A 1.259(5)
O5A C33A 1.243(4)
O6A C34A 1.236(4)
O7A C45A 1.217(5)
O8A C46A 1.237(6)
N1A C12A 1.348(7)
N1A C9A 1.393(9)
N1A C8A 1.485(7)
N2A C10A 1.343(7)
N2A C9A 1.352(8)
N2A H2A 0.8800
N3A C24A 1.366(5)
N3A C21A 1.402(5)
N3A C20A 1.461(5)
N4A C22A 1.350(5)
N4A C21A 1.368(5)
N4A H4A 0.8800
N5A C33A 1.345(5)
N5A C36A 1.395(5)
N5A C32A 1.470(5)
N6A C33A 1.373(4)
N6A C34A 1.400(5)
N6A H6A 0.8800
N7A C48A 1.364(5)
N7A C45A 1.388(5)
N7A C44A 1.463(5)
N8A C46A 1.341(7)
N8A C45A 1.356(5)
N8A H8A 0.8800
C1A C38A 1.542(5)
C1A C14A 1.550(5)
C1A C26A 1.551(5)
C1A C2A 1.560(5)
C2A C7A 1.374(6)
C2A C3A 1.414(6)
C3A C4A 1.380(6)
C3A H3A 0.9500
C4A C5A 1.378(8)
C4A H41A 0.9500
C5A C6A 1.377(8)
C5A C8A 1.526(7)
C6A C7A 1.396(6)
C6A H61A 0.9500
C7A H71A 0.9500
C8A H81A 0.9900
C8A H82A 0.9900
C10A C11A 1.432(7)
C11A C12A 1.348(7)
C11A C13A 1.511(8)
C12A H12A 0.9500
C13A H13A 0.9800
C13A H13E 0.9800
C13A H13F 0.9800
C14A C19A 1.381(5)
C14A C15A 1.405(5)
C15A C16A 1.383(5)
C15A H15A 0.9500
C16A C17A 1.392(5)
C16A H16A 0.9500
C17A C18A 1.371(5)
C17A C20A 1.533(5)
C18A C19A 1.390(5)
C18A H18A 0.9500
C19A H19A 0.9500
C20A H20A 0.9900
C20A H21A 0.9900
C22A C23A 1.434(6)
C23A C24A 1.344(6)
C23A C25A 1.496(6)
C24A H24A 0.9500
C25A H25A 0.9800
C25A H25E 0.9800
C25A H25F 0.9800
C26A C31A 1.383(5)
C26A C27A 1.397(5)
C27A C28A 1.388(5)
C27A H27A 0.9500
C28A C29A 1.386(5)
C28A H28A 0.9500
C29A C30A 1.378(5)
C29A C32A 1.517(5)
C30A C31A 1.390(5)
C30A H30A 0.9500
C31A H31A 0.9500
C32A H32A 0.9900
C32A H33A 0.9900
C34A C35A 1.407(5)
C35A C36A 1.338(5)
C35A C37A 1.504(5)
C36A H36A 0.9500
C37A H37A 0.9800
C37A H37E 0.9800
C37A H37F 0.9800
C38A C39A 1.394(5)
C38A C43A 1.397(5)
C39A C40A 1.368(5)
C39A H39A 0.9500
C40A C41A 1.382(5)
C40A H40A 0.9500
C41A C42A 1.381(5)
C41A C44A 1.507(5)
C42A C43A 1.370(5)
C42A H42A 0.9500
C43A H43A 0.9500
C44A H44A 0.9900
C44A H45A 0.9900
C46A C47A 1.461(10)
C47A C48A 1.342(8)
C47A C49A 1.511(9)
C48A H48A 0.9500
C49A H49A 0.9800
C49A H49E 0.9800
C49A H49F 0.9800
O1B C9B 1.232(5)
O2B C10B 1.233(5)
O3B C21B 1.216(5)
O4B C22B 1.240(5)
O5B C33B 1.232(5)
O6B C34B 1.232(5)
O7B C45B 1.209(5)
O8B C46B 1.232(7)
N1B C9B 1.352(5)
N1B C12B 1.380(5)
N1B C8B 1.490(5)
N2B C9B 1.366(5)
N2B C10B 1.374(5)
N2B H2B 0.8800
N3B C24B 1.364(5)
N3B C21B 1.365(5)
N3B C20B 1.481(5)
N4B C22B 1.369(5)
N4B C21B 1.381(5)
N4B H4B 0.8800
N5B C33B 1.377(5)
N5B C36B 1.381(5)
N5B C32B 1.463(5)
N6B C33B 1.355(5)
N6B C34B 1.384(5)
N6B H6B 0.8800
N7B C45B 1.372(6)
N7B C48B 1.388(6)
N7B C44B 1.473(5)
N8B C46B 1.357(8)
N8B C45B 1.367(6)
N8B H8B 0.8800
C1B C38B 1.550(5)
C1B C14B 1.552(5)
C1B C26B 1.553(5)
C1B C2B 1.554(5)
C2B C7B 1.374(5)
C2B C3B 1.410(5)
C3B C4B 1.388(5)
C3B H3B 0.9500
C4B C5B 1.379(5)
C4B H41B 0.9500
C5B C6B 1.378(5)
C5B C8B 1.514(5)
C6B C7B 1.396(5)
C6B H61B 0.9500
C7B H71B 0.9500
C8B H81B 0.9900
C8B H82B 0.9900
C10B C11B 1.429(6)
C11B C12B 1.346(6)
C11B C13B 1.513(6)
C12B H12B 0.9500
C13B H13B 0.9800
C13B H13G 0.9800
C13B H13H 0.9800
C14B C19B 1.387(5)
C14B C15B 1.388(5)
C15B C16B 1.391(5)
C15B H15B 0.9500
C16B C17B 1.377(5)
C16B H16B 0.9500
C17B C18B 1.376(5)
C17B C20B 1.526(5)
C18B C19B 1.386(5)
C18B H18B 0.9500
C19B H19B 0.9500
C20B H20B 0.9900
C20B H21B 0.9900
C22B C23B 1.435(6)
C23B C24B 1.348(5)
C23B C25B 1.482(6)
C24B H24B 0.9500
C25B H25B 0.9800
C25B H25G 0.9800
C25B H25H 0.9800
C26B C27B 1.380(5)
C26B C31B 1.396(5)
C27B C28B 1.389(5)
C27B H27B 0.9500
C28B C29B 1.372(5)
C28B H28B 0.9500
C29B C30B 1.381(5)
C29B C32B 1.512(6)
C30B C31B 1.384(5)
C30B H30B 0.9500
C31B H31B 0.9500
C32B H32B 0.9900
C32B H33B 0.9900
C34B C35B 1.434(6)
C35B C36B 1.325(6)
C35B C37B 1.513(5)
C36B H36B 0.9500
C37B H37G 0.9800
C37B H37B 0.9800
C37B H37H 0.9800
C38B C43B 1.388(5)
C38B C39B 1.403(5)
C39B C40B 1.374(5)
C39B H39B 0.9500
C40B C41B 1.382(5)
C40B H40B 0.9500
C41B C42B 1.391(5)
C41B C44B 1.514(5)
C42B C43B 1.377(5)
C42B H42B 0.9500
C43B H43B 0.9500
C44B H44B 0.9900
C44B H45B 0.9900
C46B C47B 1.405(9)
C47B C48B 1.356(8)
C47B C49B 1.517(9)
C48B H48B 0.9500
C49B H49B 0.9800
C49B H49G 0.9800
C49B H49H 0.9800
O1C C1C 1.412(6)
O1C H1C 0.883(19)
C1C H11C 0.9800
C1C H12C 0.9800
C1C H13C 0.9800

loop_
_geom_hbond_atom_site_label_D
_geom_hbond_atom_site_label_H
_geom_hbond_atom_site_label_A
_geom_hbond_distance_DH
_geom_hbond_distance_HA
_geom_hbond_distance_DA
_geom_hbond_angle_DHA
_geom_hbond_site_symmetry_A
N4A H4A O1C 0.88 1.99 2.868(4) 175.6 2_667
N6A H6A O5A 0.88 1.95 2.817(4) 167.9 2_667
N8A H8A O2B 0.88 1.98 2.843(5) 165.2 1_456
C24A H24A O5A 0.95 2.45 3.391(5) 170.2 2_567
C36A H36A O7A 0.95 2.18 3.107(5) 166.4 2_567
C48A H48A O3A 0.95 2.40 3.305(6) 159.5 2_567
N2B H2B O1B 0.88 1.97 2.843(4) 174.2 2_675
N4B H4B O6A 0.88 1.99 2.864(4) 170.2 2_667
N6B H6B O6B 0.88 1.95 2.828(4) 171.4 2_776
N8B H8B O2A 0.88 1.92 2.783(6) 166.8 1_565
C24B H24B O5B 0.95 2.26 3.197(5) 171.4 2_676
C32B H32B O2A 0.99 2.22 3.124(6) 151.4 2_666
C36B H36B O7B 0.95 2.22 3.074(6) 149.3 2_676
C37B H37B O4A 0.98 2.41 3.346(5) 159.7 2_667
C48B H48B O3B 0.95 2.24 3.087(6) 148.2 2_676
O1C H1C O6B 0.883(19) 2.00(2) 2.874(4) 168(5) .
C1C H13C O5B 0.98 2.35 3.261(6) 153.5 2_776

loop_
_geom_torsion_atom_site_label_1
_geom_torsion_atom_site_label_2
_geom_torsion_atom_site_label_3
_geom_torsion_atom_site_label_4
_geom_torsion
C38A C1A C2A C7A -102.2(4)
C14A C1A C2A C7A 18.9(5)
C26A C1A C2A C7A 137.8(4)
C38A C1A C2A C3A 76.3(4)
C14A C1A C2A C3A -162.5(3)
C26A C1A C2A C3A -43.7(4)
C7A C2A C3A C4A 2.1(6)
C1A C2A C3A C4A -176.6(3)
C2A C3A C4A C5A -1.1(6)
C3A C4A C5A C6A 0.2(7)
C3A C4A C5A C8A 179.9(4)
C4A C5A C6A C7A -0.3(7)
C8A C5A C6A C7A 180.0(4)
C3A C2A C7A C6A -2.2(6)
C1A C2A C7A C6A 176.3(4)
C5A C6A C7A C2A 1.4(7)
C12A N1A C8A C5A 86.5(7)
C9A N1A C8A C5A -93.0(7)
C6A C5A C8A N1A -100.5(7)
C4A C5A C8A N1A 79.8(7)
C10A N2A C9A O1A 177.6(6)
C10A N2A C9A N1A -3.1(9)
C12A N1A C9A O1A -179.6(6)
C8A N1A C9A O1A -0.2(9)
C12A N1A C9A N2A 1.1(8)
C8A N1A C9A N2A -179.5(4)
C9A N2A C10A O2A -178.5(6)
C9A N2A C10A C11A 4.0(9)
O2A C10A C11A C12A 179.8(5)
N2A C10A C11A C12A -2.8(8)
O2A C10A C11A C13A 0.2(9)
N2A C10A C11A C13A 177.7(6)
C10A C11A C12A N1A 1.2(8)
C13A C11A C12A N1A -179.3(6)
C9A N1A C12A C11A -0.4(8)
C8A N1A C12A C11A -179.8(5)
C38A C1A C14A C19A -124.6(4)
C26A C1A C14A C19A -4.5(5)
C2A C1A C14A C19A 114.0(4)
C38A C1A C14A C15A 52.4(4)
C26A C1A C14A C15A 172.5(3)
C2A C1A C14A C15A -69.0(4)
C19A C14A C15A C16A -1.7(6)
C1A C14A C15A C16A -178.9(3)
C14A C15A C16A C17A 2.5(6)
C15A C16A C17A C18A -1.3(6)
C15A C16A C17A C20A 176.7(4)
C16A C17A C18A C19A -0.5(6)
C20A C17A C18A C19A -178.5(4)
C15A C14A C19A C18A -0.1(6)
C1A C14A C19A C18A 177.1(4)
C17A C18A C19A C14A 1.2(7)
C24A N3A C20A C17A 82.3(4)
C21A N3A C20A C17A -93.7(4)
C18A C17A C20A N3A 60.2(5)
C16A C17A C20A N3A -117.7(4)
C22A N4A C21A O3A 175.8(4)
C22A N4A C21A N3A -2.9(6)
C24A N3A C21A O3A -178.2(4)
C20A N3A C21A O3A -2.2(6)
C24A N3A C21A N4A 0.5(5)
C20A N3A C21A N4A 176.6(3)
C21A N4A C22A O4A -177.0(4)
C21A N4A C22A C23A 3.6(6)
O4A C22A C23A C24A 178.7(4)
N4A C22A C23A C24A -1.9(5)
O4A C22A C23A C25A -1.5(6)
N4A C22A C23A C25A 177.8(4)
C22A C23A C24A N3A -0.1(6)
C25A C23A C24A N3A -179.8(4)
C21A N3A C24A C23A 0.8(6)
C20A N3A C24A C23A -175.2(4)
C38A C1A C26A C31A 22.1(4)
C14A C1A C26A C31A -97.4(4)
C2A C1A C26A C31A 141.7(3)
C38A C1A C26A C27A -161.9(3)
C14A C1A C26A C27A 78.5(4)
C2A C1A C26A C27A -42.3(4)
C31A C26A C27A C28A 0.0(5)
C1A C26A C27A C28A -176.3(3)
C26A C27A C28A C29A 0.3(5)
C27A C28A C29A C30A 0.3(5)
C27A C28A C29A C32A -177.4(3)
C28A C29A C30A C31A -1.0(5)
C32A C29A C30A C31A 176.5(3)
C27A C26A C31A C30A -0.7(5)
C1A C26A C31A C30A 175.4(3)
C29A C30A C31A C26A 1.3(5)
C33A N5A C32A C29A -98.1(4)
C36A N5A C32A C29A 78.2(4)
C30A C29A C32A N5A 31.0(5)
C28A C29A C32A N5A -151.5(3)
C36A N5A C33A O5A -176.3(3)
C32A N5A C33A O5A -0.1(5)
C36A N5A C33A N6A 3.6(4)
C32A N5A C33A N6A 179.8(3)
C34A N6A C33A O5A 175.4(3)
C34A N6A C33A N5A -4.5(5)
C33A N6A C34A O6A -177.1(3)
C33A N6A C34A C35A 2.8(5)
O6A C34A C35A C36A 179.6(4)
N6A C34A C35A C36A -0.3(5)
O6A C34A C35A C37A 1.0(6)
N6A C34A C35A C37A -178.9(3)
C34A C35A C36A N5A -0.2(5)
C37A C35A C36A N5A 178.3(3)
C33A N5A C36A C35A -1.5(5)
C32A N5A C36A C35A -177.8(3)
C14A C1A C38A C39A -149.5(3)
C26A C1A C38A C39A 91.5(4)
C2A C1A C38A C39A -27.0(5)
C14A C1A C38A C43A 34.8(4)
C26A C1A C38A C43A -84.2(4)
C2A C1A C38A C43A 157.2(3)
C43A C38A C39A C40A 0.5(5)
C1A C38A C39A C40A -175.4(4)
C38A C39A C40A C41A -0.8(6)
C39A C40A C41A C42A 0.1(6)
C39A C40A C41A C44A -178.3(4)
C40A C41A C42A C43A 0.9(5)
C44A C41A C42A C43A 179.2(4)
C41A C42A C43A C38A -1.3(6)
C39A C38A C43A C42A 0.5(5)
C1A C38A C43A C42A 176.6(3)
C48A N7A C44A C41A 89.6(5)
C45A N7A C44A C41A -86.3(4)
C42A C41A C44A N7A 19.5(6)
C40A C41A C44A N7A -162.2(3)
C46A N8A C45A O7A 177.0(5)
C46A N8A C45A N7A -3.5(7)
C48A N7A C45A O7A -179.3(4)
C44A N7A C45A O7A -3.4(5)
C48A N7A C45A N8A 1.2(5)
C44A N7A C45A N8A 177.1(3)
C45A N8A C46A O8A -177.4(6)
C45A N8A C46A C47A 4.1(9)
O8A C46A C47A C48A 179.1(7)
N8A C46A C47A C48A -2.4(10)
O8A C46A C47A C49A 2.2(13)
N8A C46A C47A C49A -179.4(8)
C46A C47A C48A N7A 0.6(10)
C49A C47A C48A N7A 177.5(8)
C45A N7A C48A C47A 0.0(7)
C44A N7A C48A C47A -175.7(5)
C38B C1B C2B C7B -135.2(4)
C14B C1B C2B C7B -14.1(5)
C26B C1B C2B C7B 105.3(4)
C38B C1B C2B C3B 46.1(4)
C14B C1B C2B C3B 167.2(3)
C26B C1B C2B C3B -73.4(4)
C7B C2B C3B C4B -3.5(5)
C1B C2B C3B C4B 175.2(3)
C2B C3B C4B C5B 1.1(5)
C3B C4B C5B C6B 2.5(5)
C3B C4B C5B C8B -176.4(3)
C4B C5B C6B C7B -3.6(5)
C8B C5B C6B C7B 175.3(3)
C3B C2B C7B C6B 2.5(5)
C1B C2B C7B C6B -176.2(3)
C5B C6B C7B C2B 1.1(6)
C9B N1B C8B C5B -106.5(4)
C12B N1B C8B C5B 72.9(5)
C6B C5B C8B N1B -100.8(4)
C4B C5B C8B N1B 78.1(4)
C12B N1B C9B O1B 178.2(4)
C8B N1B C9B O1B -2.4(6)
C12B N1B C9B N2B -0.6(6)
C8B N1B C9B N2B 178.8(3)
C10B N2B C9B O1B 179.4(4)
C10B N2B C9B N1B -1.8(6)
C9B N2B C10B O2B -177.8(4)
C9B N2B C10B C11B 3.0(7)
O2B C10B C11B C12B 179.0(5)
N2B C10B C11B C12B -1.8(6)
O2B C10B C11B C13B 0.0(7)
N2B C10B C11B C13B 179.1(4)
C10B C11B C12B N1B -0.3(7)
C13B C11B C12B N1B 178.7(5)
C9B N1B C12B C11B 1.6(6)
C8B N1B C12B C11B -177.8(4)
C38B C1B C14B C19B 4.5(5)
C26B C1B C14B C19B 123.2(4)
C2B C1B C14B C19B -116.1(4)
C38B C1B C14B C15B -171.3(3)
C26B C1B C14B C15B -52.6(4)
C2B C1B C14B C15B 68.2(4)
C19B C14B C15B C16B 2.9(5)
C1B C14B C15B C16B 178.9(3)
C14B C15B C16B C17B -2.3(6)
C15B C16B C17B C18B 0.2(6)
C15B C16B C17B C20B 179.1(3)
C16B C17B C18B C19B 1.1(6)
C20B C17B C18B C19B -177.8(3)
C17B C18B C19B C14B -0.4(6)
C15B C14B C19B C18B -1.6(5)
C1B C14B C19B C18B -177.5(3)
C24B N3B C20B C17B 94.1(4)
C21B N3B C20B C17B -90.2(4)
C18B C17B C20B N3B -73.6(5)
C16B C17B C20B N3B 107.5(4)
C24B N3B C21B O3B -179.9(3)
C20B N3B C21B O3B 4.5(5)
C24B N3B C21B N4B -0.3(5)
C20B N3B C21B N4B -175.9(3)
C22B N4B C21B O3B -177.7(3)
C22B N4B C21B N3B 2.7(5)
C21B N4B C22B O4B 176.3(3)
C21B N4B C22B C23B -4.6(5)
O4B C22B C23B C24B -177.0(4)
N4B C22B C23B C24B 4.0(5)
O4B C22B C23B C25B -0.9(6)
N4B C22B C23B C25B -179.9(4)
C22B C23B C24B N3B -2.0(6)
C25B C23B C24B N3B -177.9(4)
C21B N3B C24B C23B 0.1(6)
C20B N3B C24B C23B 175.6(3)
C38B C1B C26B C27B -94.7(4)
C14B C1B C26B C27B 146.4(4)
C2B C1B C26B C27B 24.4(5)
C38B C1B C26B C31B 83.3(4)
C14B C1B C26B C31B -35.6(4)
C2B C1B C26B C31B -157.6(3)
C31B C26B C27B C28B -2.5(6)
C1B C26B C27B C28B 175.5(4)
C26B C27B C28B C29B 1.6(7)
C27B C28B C29B C30B 0.1(6)
C27B C28B C29B C32B 177.4(4)
C28B C29B C30B C31B -0.8(6)
C32B C29B C30B C31B -178.1(4)
C29B C30B C31B C26B -0.2(6)
C27B C26B C31B C30B 1.8(6)
C1B C26B C31B C30B -176.3(3)
C33B N5B C32B C29B -80.2(5)
C36B N5B C32B C29B 94.8(5)
C28B C29B C32B N5B 139.2(4)
C30B C29B C32B N5B -43.6(6)
C34B N6B C33B O5B 175.3(4)
C34B N6B C33B N5B -4.3(6)
C36B N5B C33B O5B -177.8(4)
C32B N5B C33B O5B -2.7(6)
C36B N5B C33B N6B 1.8(5)
C32B N5B C33B N6B 176.9(3)
C33B N6B C34B O6B -175.8(4)
C33B N6B C34B C35B 4.2(6)
O6B C34B C35B C36B 178.4(4)
N6B C34B C35B C36B -1.7(6)
O6B C34B C35B C37B -0.4(6)
N6B C34B C35B C37B 179.5(4)
C34B C35B C36B N5B -0.3(6)
C37B C35B C36B N5B 178.4(4)
C33B N5B C36B C35B 0.3(6)
C32B N5B C36B C35B -174.7(4)
C14B C1B C38B C43B 98.3(4)
C26B C1B C38B C43B -19.3(4)
C2B C1B C38B C43B -139.2(3)
C14B C1B C38B C39B -78.2(4)
C26B C1B C38B C39B 164.2(3)
C2B C1B C38B C39B 44.3(4)
C43B C38B C39B C40B 0.4(5)
C1B C38B C39B C40B 177.1(3)
C38B C39B C40B C41B 0.2(5)
C39B C40B C41B C42B -1.1(5)
C39B C40B C41B C44B 176.3(3)
C40B C41B C42B C43B 1.4(5)
C44B C41B C42B C43B -175.9(3)
C41B C42B C43B C38B -0.8(5)
C39B C38B C43B C42B -0.1(5)
C1B C38B C43B C42B -176.7(3)
C45B N7B C44B C41B -74.1(5)
C48B N7B C44B C41B 105.0(5)
C40B C41B C44B N7B 125.0(4)
C42B C41B C44B N7B -57.7(5)
C46B N8B C45B O7B -179.5(5)
C46B N8B C45B N7B 0.0(7)
C48B N7B C45B O7B -179.9(4)
C44B N7B C45B O7B -0.8(6)
C48B N7B C45B N8B 0.6(6)
C44B N7B C45B N8B 179.7(4)
C45B N8B C46B O8B 179.6(6)
C45B N8B C46B C47B -0.5(9)
O8B C46B C47B C48B -179.7(7)
N8B C46B C47B C48B 0.3(9)
O8B C46B C47B C49B 1.2(11)
N8B C46B C47B C49B -178.8(6)
C46B C47B C48B N7B 0.3(9)
C49B C47B C48B N7B 179.4(6)
C45B N7B C48B C47B -0.8(7)
C44B N7B C48B C47B -179.9(5)
